data_4073512
loop_
_publ_author_name
'Sasamori, Takahiro'
'Matsumoto, Teruyuki'
'Takeda, Nobuhiro'
'Tokitoh, Norihiro'

_publ_section_title
;
 Synthesis and Properties of a Rhodium Complex Having a Novel
 \b-Ketophosphenato Ligand, a Heavier Congener of a \b-Ketoiminato Ligand#
;
_journal_issue 15
_journal_name_full Organometallics
_journal_page_first 3621
_journal_paper_doi 10.1021/om700412g
_journal_volume 26
_journal_year 2007
_chemical_formula_moiety 'C25 H36 N O Rh'
_chemical_formula_sum 'C25 H36 N O Rh'
_chemical_formula_weight 469.46
_chemical_name_common 4
_chemical_name_systematic
; 
 ? 
;
_space_group_IT_number 2
_symmetry_cell_setting triclinic
_symmetry_Int_Tables_number 2
_symmetry_space_group_name_Hall '-P 1'
_symmetry_space_group_name_H-M 'P -1'
_atom_sites_solution_hydrogens geom
_atom_sites_solution_primary direct
_atom_sites_solution_secondary difmap
_audit_creation_method SHELXL-97
_cell_angle_alpha 90.6294(9)
_cell_angle_beta 101.8877(10)
_cell_angle_gamma 107.159(2)
_cell_formula_units_Z 2
_cell_length_a 8.8811(2)
_cell_length_b 8.8115(2)
_cell_length_c 15.1061(3)
_cell_measurement_temperature 103(2)
_cell_measurement_theta_max 25.5
_cell_measurement_theta_min 2.43
_cell_volume 1102.04(4)
_computing_cell_refinement HKL2000
_computing_data_collection CrystalClear
_computing_data_reduction HKL2000
_computing_structure_refinement 'SHELXL-97 (Sheldrick, 1997)'
_computing_structure_solution 'SHELXS-97 (Sheldrick, 1990)'
_diffrn_ambient_temperature 103(2)
_diffrn_detector_area_resol_mean 7.31
_diffrn_measured_fraction_theta_full 0.988
_diffrn_measured_fraction_theta_max 0.988
_diffrn_measurement_device_type 'Rigaku Mercury'
_diffrn_measurement_method \w
_diffrn_radiation_monochromator graphite
_diffrn_radiation_source 'fine-focus sealed tube'
_diffrn_radiation_type MoK\a
_diffrn_radiation_wavelength 0.71069
_diffrn_reflns_av_R_equivalents 0.0308
_diffrn_reflns_av_sigmaI/netI 0.0320
_diffrn_reflns_limit_h_max 10
_diffrn_reflns_limit_h_min -10
_diffrn_reflns_limit_k_max 10
_diffrn_reflns_limit_k_min -10
_diffrn_reflns_limit_l_max 18
_diffrn_reflns_limit_l_min -16
_diffrn_reflns_number 9717
_diffrn_reflns_theta_full 25.50
_diffrn_reflns_theta_max 25.50
_diffrn_reflns_theta_min 2.43
_exptl_absorpt_coefficient_mu 0.790
_exptl_absorpt_correction_T_max 0.9252
_exptl_absorpt_correction_T_min 0.7975
_exptl_absorpt_correction_type multi-scan
_exptl_absorpt_process_details 'Jacobson, R. (1998) Private communication'
_exptl_crystal_colour yellow
_exptl_crystal_density_diffrn 1.415
_exptl_crystal_density_method 'not measured'
_exptl_crystal_description prism
_exptl_crystal_F_000 492
_exptl_crystal_size_max 0.30
_exptl_crystal_size_mid 0.20
_exptl_crystal_size_min 0.10
_refine_diff_density_max 0.379
_refine_diff_density_min -0.653
_refine_diff_density_rms 0.109
_refine_ls_extinction_method none
_refine_ls_goodness_of_fit_ref 1.167
_refine_ls_hydrogen_treatment constr
_refine_ls_matrix_type full
_refine_ls_number_parameters 259
_refine_ls_number_reflns 4057
_refine_ls_number_restraints 0
_refine_ls_restrained_S_all 1.167
_refine_ls_R_factor_all 0.0252
_refine_ls_R_factor_gt 0.0237
_refine_ls_shift/su_max 0.001
_refine_ls_shift/su_mean 0.000
_refine_ls_structure_factor_coef Fsqd
_refine_ls_weighting_details 'calc w=1/[\s^2^(Fo^2^)+(0.0233P)^2^+0.7391P] where P=(Fo^2^+2Fc^2^)/3'
_refine_ls_weighting_scheme calc
_refine_ls_wR_factor_gt 0.0600
_refine_ls_wR_factor_ref 0.0607
_reflns_number_gt 3858
_reflns_number_total 4057
_reflns_threshold_expression >2sigma(I)
_cod_data_source_file om700412g-file003.cif
_cod_data_source_block norh
_cod_original_sg_symbol_Hall '    -P 1'
_cod_database_code 4073512

loop_
_symmetry_equiv_pos_as_xyz
'x, y, z'
'-x, -y, -z'

loop_
_atom_site_label
_atom_site_type_symbol
_atom_site_fract_x
_atom_site_fract_y
_atom_site_fract_z
_atom_site_U_iso_or_equiv
_atom_site_adp_type
_atom_site_occupancy
_atom_site_symmetry_multiplicity
_atom_site_calc_flag
_atom_site_refinement_flags
Rh1 Rh 0.168895(17) 0.236906(17) 0.309223(10) 0.01213(7) Uani 1 1 d .
N1 N 0.2445(2) 0.3646(2) 0.20162(12) 0.0141(3) Uani 1 1 d .
C1 C 0.1626(2) 0.3355(2) 0.11620(14) 0.0164(4) Uani 1 1 d .
C2 C 0.0201(3) 0.2064(3) 0.08462(15) 0.0185(4) Uani 1 1 d .
H1 H -0.0246 0.1968 0.0213 0.022 Uiso 1 1 calc R
C3 C -0.0613(2) 0.0936(2) 0.13404(14) 0.0167(4) Uani 1 1 d .
O1 O -0.02446(17) 0.08689(17) 0.22071(10) 0.0168(3) Uani 1 1 d .
C4 C 0.2157(3) 0.4443(3) 0.04396(15) 0.0218(5) Uani 1 1 d .
H2 H 0.1598 0.5256 0.0382 0.033 Uiso 1 1 calc R
H3 H 0.1889 0.3816 -0.0142 0.033 Uiso 1 1 calc R
H4 H 0.3326 0.4961 0.0612 0.033 Uiso 1 1 calc R
C5 C -0.2090(3) -0.0371(3) 0.08552(15) 0.0227(5) Uani 1 1 d .
H5 H -0.1944 -0.1410 0.0992 0.034 Uiso 1 1 calc R
H6 H -0.2245 -0.0273 0.0199 0.034 Uiso 1 1 calc R
H7 H -0.3041 -0.0279 0.1059 0.034 Uiso 1 1 calc R
C6 C 0.3194(2) 0.4097(2) 0.41638(14) 0.0162(4) Uani 1 1 d .
H8 H 0.3661 0.5173 0.3954 0.019 Uiso 1 1 calc R
C7 C 0.2427(3) 0.4133(3) 0.49717(15) 0.0192(4) Uani 1 1 d .
H9 H 0.2530 0.5250 0.5149 0.023 Uiso 1 1 calc R
H10 H 0.3015 0.3711 0.5491 0.023 Uiso 1 1 calc R
C8 C 0.0631(3) 0.3146(3) 0.47631(15) 0.0199(4) Uani 1 1 d .
H11 H 0.0334 0.2741 0.5332 0.024 Uiso 1 1 calc R
H12 H -0.0031 0.3845 0.4533 0.024 Uiso 1 1 calc R
C9 C 0.0247(2) 0.1757(2) 0.40725(14) 0.0162(4) Uani 1 1 d .
H13 H -0.0933 0.1284 0.3803 0.019 Uiso 1 1 calc R
C10 C 0.1129(2) 0.0677(2) 0.40832(14) 0.0167(4) Uani 1 1 d .
H14 H 0.0463 -0.0417 0.3815 0.020 Uiso 1 1 calc R
C11 C 0.2576(3) 0.0706(3) 0.48302(15) 0.0185(4) Uani 1 1 d .
H15 H 0.2576 -0.0399 0.4942 0.022 Uiso 1 1 calc R
H16 H 0.2496 0.1218 0.5398 0.022 Uiso 1 1 calc R
C12 C 0.4164(2) 0.1628(3) 0.45655(15) 0.0190(4) Uani 1 1 d .
H17 H 0.5009 0.2053 0.5123 0.023 Uiso 1 1 calc R
H18 H 0.4522 0.0888 0.4221 0.023 Uiso 1 1 calc R
C13 C 0.3977(2) 0.2990(2) 0.39960(14) 0.0156(4) Uani 1 1 d .
H19 H 0.4896 0.3438 0.3693 0.019 Uiso 1 1 calc R
C14 C 0.3888(2) 0.4995(2) 0.22157(13) 0.0143(4) Uani 1 1 d .
C15 C 0.5392(2) 0.4729(2) 0.22611(14) 0.0161(4) Uani 1 1 d .
C16 C 0.6783(3) 0.6038(3) 0.24924(15) 0.0207(5) Uani 1 1 d .
H20 H 0.7807 0.5887 0.2517 0.025 Uiso 1 1 calc R
C17 C 0.6707(3) 0.7547(3) 0.26861(15) 0.0231(5) Uani 1 1 d .
H21 H 0.7669 0.8416 0.2859 0.028 Uiso 1 1 calc R
C18 C 0.5216(3) 0.7783(3) 0.26269(15) 0.0219(5) Uani 1 1 d .
H22 H 0.5169 0.8823 0.2759 0.026 Uiso 1 1 calc R
C19 C 0.3777(3) 0.6528(2) 0.23778(14) 0.0177(4) Uani 1 1 d .
C20 C 0.5501(3) 0.3083(3) 0.20314(15) 0.0190(4) Uani 1 1 d .
H23 H 0.4501 0.2278 0.2132 0.023 Uiso 1 1 calc R
C21 C 0.2160(3) 0.6857(3) 0.22556(16) 0.0238(5) Uani 1 1 d .
H24 H 0.1322 0.5923 0.1886 0.029 Uiso 1 1 calc R
C22 C 0.6958(3) 0.2722(3) 0.26282(16) 0.0260(5) Uani 1 1 d .
H25 H 0.6906 0.1617 0.2489 0.039 Uiso 1 1 calc R
H26 H 0.6941 0.2879 0.3269 0.039 Uiso 1 1 calc R
H27 H 0.7958 0.3442 0.2507 0.039 Uiso 1 1 calc R
C23 C 0.5559(3) 0.2860(3) 0.10322(17) 0.0327(6) Uani 1 1 d .
H28 H 0.6545 0.3615 0.0918 0.049 Uiso 1 1 calc R
H29 H 0.4613 0.3052 0.0645 0.049 Uiso 1 1 calc R
H30 H 0.5557 0.1769 0.0895 0.049 Uiso 1 1 calc R
C24 C 0.1664(3) 0.7027(3) 0.31488(18) 0.0342(6) Uani 1 1 d .
H31 H 0.1489 0.6012 0.3432 0.051 Uiso 1 1 calc R
H32 H 0.0664 0.7321 0.3034 0.051 Uiso 1 1 calc R
H33 H 0.2521 0.7857 0.3555 0.051 Uiso 1 1 calc R
C25 C 0.2146(4) 0.8336(3) 0.1728(2) 0.0408(7) Uani 1 1 d .
H34 H 0.2829 0.9296 0.2111 0.061 Uiso 1 1 calc R
H35 H 0.1038 0.8389 0.1554 0.061 Uiso 1 1 calc R
H36 H 0.2563 0.8267 0.1181 0.061 Uiso 1 1 calc R

loop_
_atom_site_aniso_label
_atom_site_aniso_U_11
_atom_site_aniso_U_22
_atom_site_aniso_U_33
_atom_site_aniso_U_23
_atom_site_aniso_U_13
_atom_site_aniso_U_12
Rh1 0.00979(9) 0.01132(9) 0.01383(10) -0.00031(6) 0.00131(6) 0.00191(6)
N1 0.0113(8) 0.0131(8) 0.0170(9) 0.0001(7) 0.0017(7) 0.0036(7)
C1 0.0161(10) 0.0152(10) 0.0189(11) -0.0002(8) 0.0034(8) 0.0067(8)
C2 0.0165(10) 0.0214(11) 0.0149(10) -0.0029(8) -0.0011(8) 0.0049(9)
C3 0.0144(10) 0.0168(10) 0.0189(11) -0.0044(8) 0.0014(8) 0.0063(8)
O1 0.0141(7) 0.0160(7) 0.0174(8) -0.0023(6) 0.0013(6) 0.0018(6)
C4 0.0237(11) 0.0200(11) 0.0184(11) 0.0016(9) 0.0019(9) 0.0031(9)
C5 0.0184(11) 0.0232(11) 0.0214(11) -0.0045(9) 0.0008(9) 0.0014(9)
C6 0.0139(10) 0.0144(10) 0.0152(10) -0.0010(8) -0.0011(8) -0.0004(8)
C7 0.0191(11) 0.0166(10) 0.0194(11) -0.0026(8) 0.0027(9) 0.0026(8)
C8 0.0188(11) 0.0201(10) 0.0214(11) -0.0011(9) 0.0074(9) 0.0047(9)
C9 0.0123(10) 0.0175(10) 0.0167(10) 0.0014(8) 0.0048(8) 0.0001(8)
C10 0.0157(10) 0.0143(10) 0.0178(10) 0.0040(8) 0.0042(8) 0.0007(8)
C11 0.0184(10) 0.0166(10) 0.0188(11) 0.0038(8) 0.0023(9) 0.0041(8)
C12 0.0135(10) 0.0210(10) 0.0204(11) 0.0035(9) 0.0003(8) 0.0045(8)
C13 0.0096(9) 0.0180(10) 0.0159(10) 0.0007(8) -0.0004(8) 0.0012(8)
C14 0.0147(10) 0.0141(9) 0.0112(10) 0.0024(7) 0.0014(8) 0.0008(8)
C15 0.0160(10) 0.0179(10) 0.0137(10) 0.0036(8) 0.0040(8) 0.0033(8)
C16 0.0146(10) 0.0260(11) 0.0188(11) 0.0039(9) 0.0044(8) 0.0016(9)
C17 0.0206(11) 0.0201(11) 0.0197(11) 0.0009(9) 0.0027(9) -0.0062(9)
C18 0.0287(12) 0.0124(10) 0.0185(11) 0.0014(8) 0.0007(9) 0.0003(9)
C19 0.0196(11) 0.0163(10) 0.0153(10) 0.0013(8) 0.0012(8) 0.0042(8)
C20 0.0152(10) 0.0196(10) 0.0232(11) 0.0012(9) 0.0057(9) 0.0057(8)
C21 0.0238(12) 0.0160(10) 0.0284(12) -0.0043(9) -0.0042(9) 0.0081(9)
C22 0.0240(12) 0.0305(12) 0.0276(13) 0.0025(10) 0.0047(10) 0.0153(10)
C23 0.0389(15) 0.0371(14) 0.0256(13) -0.0022(11) 0.0047(11) 0.0184(12)
C24 0.0284(14) 0.0431(15) 0.0361(15) -0.0003(12) 0.0037(11) 0.0206(12)
C25 0.0459(17) 0.0400(15) 0.0400(16) 0.0125(13) -0.0008(13) 0.0250(13)

loop_
_atom_type_symbol
_atom_type_description
_atom_type_scat_dispersion_real
_atom_type_scat_dispersion_imag
_atom_type_scat_source
C C 0.0033 0.0016 'International Tables Vol C Tables 4.2.6.8 and 6.1.1.4'
H H 0.0000 0.0000 'International Tables Vol C Tables 4.2.6.8 and 6.1.1.4'
N N 0.0061 0.0033 'International Tables Vol C Tables 4.2.6.8 and 6.1.1.4'
O O 0.0106 0.0060 'International Tables Vol C Tables 4.2.6.8 and 6.1.1.4'
Rh Rh -1.1178 0.9187 'International Tables Vol C Tables 4.2.6.8 and 6.1.1.4'

loop_
_geom_angle_atom_site_label_1
_geom_angle_atom_site_label_2
_geom_angle_atom_site_label_3
_geom_angle
O1 Rh1 N1 90.43(6)
O1 Rh1 C13 154.59(7)
N1 Rh1 C13 96.95(7)
O1 Rh1 C9 85.45(7)
N1 Rh1 C9 153.89(8)
C13 Rh1 C9 97.75(8)
O1 Rh1 C6 163.91(7)
N1 Rh1 C6 96.84(7)
C13 Rh1 C6 38.46(8)
C9 Rh1 C6 81.71(8)
O1 Rh1 C10 86.52(7)
N1 Rh1 C10 167.21(7)
C13 Rh1 C10 80.92(8)
C9 Rh1 C10 38.17(8)
C6 Rh1 C10 89.32(8)
C1 N1 C14 117.09(17)
C1 N1 Rh1 124.10(14)
C14 N1 Rh1 118.67(13)
N1 C1 C2 124.41(19)
N1 C1 C4 120.93(18)
C2 C1 C4 114.64(18)
C3 C2 C1 128.2(2)
C3 C2 H1 115.9
C1 C2 H1 115.9
O1 C3 C2 126.13(19)
O1 C3 C5 114.69(18)
C2 C3 C5 119.18(19)
C3 O1 Rh1 126.53(13)
C1 C4 H2 109.5
C1 C4 H3 109.5
H2 C4 H3 109.5
C1 C4 H4 109.5
H2 C4 H4 109.5
H3 C4 H4 109.5
C3 C5 H5 109.5
C3 C5 H6 109.5
H5 C5 H6 109.5
C3 C5 H7 109.5
H5 C5 H7 109.5
H6 C5 H7 109.5
C13 C6 C7 124.74(19)
C13 C6 Rh1 69.84(11)
C7 C6 Rh1 113.12(13)
C13 C6 H8 113.8
C7 C6 H8 113.8
Rh1 C6 H8 113.8
C6 C7 C8 112.19(17)
C6 C7 H9 109.2
C8 C7 H9 109.2
C6 C7 H10 109.2
C8 C7 H10 109.2
H9 C7 H10 107.9
C9 C8 C7 112.65(18)
C9 C8 H11 109.1
C7 C8 H11 109.1
C9 C8 H12 109.1
C7 C8 H12 109.1
H11 C8 H12 107.8
C10 C9 C8 125.51(19)
C10 C9 Rh1 71.96(12)
C8 C9 Rh1 110.45(13)
C10 C9 H13 113.8
C8 C9 H13 113.8
Rh1 C9 H13 113.8
C9 C10 C11 123.76(19)
C9 C10 Rh1 69.88(11)
C11 C10 Rh1 113.78(13)
C9 C10 H14 113.9
C11 C10 H14 113.9
Rh1 C10 H14 113.9
C10 C11 C12 110.81(17)
C10 C11 H15 109.5
C12 C11 H15 109.5
C10 C11 H16 109.5
C12 C11 H16 109.5
H15 C11 H16 108.1
C13 C12 C11 112.05(17)
C13 C12 H17 109.2
C11 C12 H17 109.2
C13 C12 H18 109.2
C11 C12 H18 109.2
H17 C12 H18 107.9
C6 C13 C12 126.20(19)
C6 C13 Rh1 71.70(11)
C12 C13 Rh1 111.13(13)
C6 C13 H19 113.4
C12 C13 H19 113.4
Rh1 C13 H19 113.4
C19 C14 C15 121.53(18)
C19 C14 N1 119.91(18)
C15 C14 N1 118.55(18)
C16 C15 C14 117.87(19)
C16 C15 C20 120.74(19)
C14 C15 C20 121.35(18)
C17 C16 C15 121.6(2)
C17 C16 H20 119.2
C15 C16 H20 119.2
C16 C17 C18 119.5(2)
C16 C17 H21 120.2
C18 C17 H21 120.2
C17 C18 C19 121.6(2)
C17 C18 H22 119.2
C19 C18 H22 119.2
C18 C19 C14 117.8(2)
C18 C19 C21 119.96(19)
C14 C19 C21 122.18(18)
C15 C20 C23 111.36(18)
C15 C20 C22 113.26(18)
C23 C20 C22 108.88(19)
C15 C20 H23 107.7
C23 C20 H23 107.7
C22 C20 H23 107.7
C24 C21 C19 113.01(19)
C24 C21 C25 109.8(2)
C19 C21 C25 111.7(2)
C24 C21 H24 107.4
C19 C21 H24 107.4
C25 C21 H24 107.4
C20 C22 H25 109.5
C20 C22 H26 109.5
H25 C22 H26 109.5
C20 C22 H27 109.5
H25 C22 H27 109.5
H26 C22 H27 109.5
C20 C23 H28 109.5
C20 C23 H29 109.5
H28 C23 H29 109.5
C20 C23 H30 109.5
H28 C23 H30 109.5
H29 C23 H30 109.5
C21 C24 H31 109.5
C21 C24 H32 109.5
H31 C24 H32 109.5
C21 C24 H33 109.5
H31 C24 H33 109.5
H32 C24 H33 109.5
C21 C25 H34 109.5
C21 C25 H35 109.5
H34 C25 H35 109.5
C21 C25 H36 109.5
H34 C25 H36 109.5
H35 C25 H36 109.5

loop_
_geom_bond_atom_site_label_1
_geom_bond_atom_site_label_2
_geom_bond_distance
Rh1 O1 2.0396(14)
Rh1 N1 2.0985(17)
Rh1 C13 2.1157(19)
Rh1 C9 2.125(2)
Rh1 C6 2.140(2)
Rh1 C10 2.152(2)
N1 C1 1.325(3)
N1 C14 1.442(2)
C1 C2 1.419(3)
C1 C4 1.517(3)
C2 C3 1.372(3)
C2 H1 0.9500
C3 O1 1.289(3)
C3 C5 1.510(3)
C4 H2 0.9800
C4 H3 0.9800
C4 H4 0.9800
C5 H5 0.9800
C5 H6 0.9800
C5 H7 0.9800
C6 C13 1.402(3)
C6 C7 1.520(3)
C6 H8 1.0000
C7 C8 1.539(3)
C7 H9 0.9900
C7 H10 0.9900
C8 C9 1.511(3)
C8 H11 0.9900
C8 H12 0.9900
C9 C10 1.398(3)
C9 H13 1.0000
C10 C11 1.519(3)
C10 H14 1.0000
C11 C12 1.540(3)
C11 H15 0.9900
C11 H16 0.9900
C12 C13 1.513(3)
C12 H17 0.9900
C12 H18 0.9900
C13 H19 1.0000
C14 C19 1.405(3)
C14 C15 1.411(3)
C15 C16 1.397(3)
C15 C20 1.523(3)
C16 C17 1.383(3)
C16 H20 0.9500
C17 C18 1.385(3)
C17 H21 0.9500
C18 C19 1.399(3)
C18 H22 0.9500
C19 C21 1.523(3)
C20 C23 1.533(3)
C20 C22 1.535(3)
C20 H23 1.0000
C21 C24 1.522(4)
C21 C25 1.537(3)
C21 H24 1.0000
C22 H25 0.9800
C22 H26 0.9800
C22 H27 0.9800
C23 H28 0.9800
C23 H29 0.9800
C23 H30 0.9800
C24 H31 0.9800
C24 H32 0.9800
C24 H33 0.9800
C25 H34 0.9800
C25 H35 0.9800
C25 H36 0.9800

loop_
_geom_torsion_atom_site_label_1
_geom_torsion_atom_site_label_2
_geom_torsion_atom_site_label_3
_geom_torsion_atom_site_label_4
_geom_torsion
O1 Rh1 N1 C1 4.15(17)
C13 Rh1 N1 C1 159.78(17)
C9 Rh1 N1 C1 -76.4(2)
C6 Rh1 N1 C1 -161.47(17)
C10 Rh1 N1 C1 80.2(4)
O1 Rh1 N1 C14 179.81(15)
C13 Rh1 N1 C14 -24.56(15)
C9 Rh1 N1 C14 99.3(2)
C6 Rh1 N1 C14 14.19(16)
C10 Rh1 N1 C14 -104.1(3)
C14 N1 C1 C2 178.82(19)
Rh1 N1 C1 C2 -5.5(3)
C14 N1 C1 C4 -2.5(3)
Rh1 N1 C1 C4 173.22(15)
N1 C1 C2 C3 2.3(4)
C4 C1 C2 C3 -176.5(2)
C1 C2 C3 O1 2.0(4)
C1 C2 C3 C5 -178.2(2)
C2 C3 O1 Rh1 -2.1(3)
C5 C3 O1 Rh1 178.10(13)
N1 Rh1 O1 C3 -0.57(17)
C13 Rh1 O1 C3 -107.9(2)
C9 Rh1 O1 C3 153.62(17)
C6 Rh1 O1 C3 116.6(3)
C10 Rh1 O1 C3 -168.13(17)
O1 Rh1 C6 C13 151.1(2)
N1 Rh1 C6 C13 -92.57(12)
C9 Rh1 C6 C13 113.73(13)
C10 Rh1 C6 C13 76.18(13)
O1 Rh1 C6 C7 30.9(3)
N1 Rh1 C6 C7 147.21(15)
C13 Rh1 C6 C7 -120.2(2)
C9 Rh1 C6 C7 -6.49(15)
C10 Rh1 C6 C7 -44.03(15)
C13 C6 C7 C8 -91.4(2)
Rh1 C6 C7 C8 -10.6(2)
C6 C7 C8 C9 29.9(3)
C7 C8 C9 C10 47.0(3)
C7 C8 C9 Rh1 -34.9(2)
O1 Rh1 C9 C10 90.16(12)
N1 Rh1 C9 C10 171.81(14)
C13 Rh1 C9 C10 -64.48(13)
C6 Rh1 C9 C10 -99.56(13)
O1 Rh1 C9 C8 -147.80(15)
N1 Rh1 C9 C8 -66.2(2)
C13 Rh1 C9 C8 57.56(16)
C6 Rh1 C9 C8 22.48(15)
C10 Rh1 C9 C8 122.0(2)
C8 C9 C10 C11 3.1(3)
Rh1 C9 C10 C11 105.77(19)
C8 C9 C10 Rh1 -102.6(2)
O1 Rh1 C10 C9 -87.06(12)
N1 Rh1 C10 C9 -163.5(3)
C13 Rh1 C10 C9 115.10(13)
C6 Rh1 C10 C9 77.39(13)
O1 Rh1 C10 C11 153.91(16)
N1 Rh1 C10 C11 77.4(4)
C13 Rh1 C10 C11 -3.93(15)
C9 Rh1 C10 C11 -119.0(2)
C6 Rh1 C10 C11 -41.64(16)
C9 C10 C11 C12 -95.6(2)
Rh1 C10 C11 C12 -14.7(2)
C10 C11 C12 C13 33.5(3)
C7 C6 C13 C12 1.5(3)
Rh1 C6 C13 C12 -103.20(19)
C7 C6 C13 Rh1 104.74(19)
C11 C12 C13 C6 45.3(3)
C11 C12 C13 Rh1 -37.0(2)
O1 Rh1 C13 C6 -161.81(14)
N1 Rh1 C13 C6 92.26(12)
C9 Rh1 C13 C6 -66.10(13)
C10 Rh1 C13 C6 -100.48(13)
O1 Rh1 C13 C12 -39.2(3)
N1 Rh1 C13 C12 -145.11(15)
C9 Rh1 C13 C12 56.53(16)
C6 Rh1 C13 C12 122.6(2)
C10 Rh1 C13 C12 22.15(15)
C1 N1 C14 C19 84.2(2)
Rh1 N1 C14 C19 -91.75(19)
C1 N1 C14 C15 -97.1(2)
Rh1 N1 C14 C15 87.0(2)
C19 C14 C15 C16 1.3(3)
N1 C14 C15 C16 -177.37(18)
C19 C14 C15 C20 -176.41(19)
N1 C14 C15 C20 4.9(3)
C14 C15 C16 C17 1.0(3)
C20 C15 C16 C17 178.8(2)
C15 C16 C17 C18 -1.8(3)
C16 C17 C18 C19 0.2(3)
C17 C18 C19 C14 2.0(3)
C17 C18 C19 C21 -175.7(2)
C15 C14 C19 C18 -2.8(3)
N1 C14 C19 C18 175.89(18)
C15 C14 C19 C21 174.84(19)
N1 C14 C19 C21 -6.5(3)
C16 C15 C20 C23 -84.5(2)
C14 C15 C20 C23 93.1(2)
C16 C15 C20 C22 38.6(3)
C14 C15 C20 C22 -143.8(2)
C18 C19 C21 C24 -80.7(3)
C14 C19 C21 C24 101.8(2)
C18 C19 C21 C25 43.7(3)
C14 C19 C21 C25 -133.8(2)
